data_7030855
loop_
_publ_author_name
'Chen, Wen-Bin'
'Li, Zhi-Xin'
'Yu, Xin-Wei'
'Yang, Meng'
'Qiu, Yan-Xuan'
'Dong, Wen'
'Sun, Ya-Qiu'

_publ_section_title
;
 Syntheses, structures and properties of 5-azotetrazolyl salicylic acid
 and its dilanthanide complexes.
;
_journal_issue 24
_journal_name_full 'Dalton transactions (Cambridge, England : 2003)'
_journal_page_first 9090
_journal_page_last 9097
_journal_paper_doi 10.1039/c4dt00278d
_journal_volume 43
_journal_year 2014
_chemical_formula_sum 'C32 H46 Gd2 N24 O26'
_chemical_formula_weight 1497.43
_chemical_name_systematic
; 
 ? 
;
_space_group_IT_number 2
_symmetry_cell_setting triclinic
_symmetry_space_group_name_Hall '-P 1'
_symmetry_space_group_name_H-M 'P -1'
_atom_sites_solution_hydrogens geom
_atom_sites_solution_primary direct
_atom_sites_solution_secondary difmap
_audit_creation_method SHELXL-97
_cell_angle_alpha 109.4910(10)
_cell_angle_beta 94.4350(10)
_cell_angle_gamma 104.6290(10)
_cell_formula_units_Z 1
_cell_length_a 9.76740(10)
_cell_length_b 11.8082(2)
_cell_length_c 12.5681(2)
_cell_measurement_reflns_used 5842
_cell_measurement_temperature 296(2)
_cell_measurement_theta_max 26.00
_cell_measurement_theta_min 1.75
_cell_volume 1301.26(4)
_computing_cell_refinement 'Bruker SMART'
_computing_data_collection 'Bruker SMART'
_computing_data_reduction 'Bruker SMART'
_computing_molecular_graphics 'Bruker SHELXTL'
_computing_publication_material 'Bruker SHELXTL'
_computing_structure_refinement 'SHELXL-97 (Sheldrick, 1997)'
_computing_structure_solution 'SHELXS-97 (Sheldrick, 1990)'
_diffrn_ambient_temperature 296(2)
_diffrn_detector_area_resol_mean none
_diffrn_measured_fraction_theta_full 0.998
_diffrn_measured_fraction_theta_max 0.998
_diffrn_measurement_device_type 'CCD area detector'
_diffrn_measurement_method 'phi and omega scans'
_diffrn_radiation_monochromator graphite
_diffrn_radiation_source 'fine-focus sealed tube'
_diffrn_radiation_type MoK\a
_diffrn_radiation_wavelength 0.71073
_diffrn_reflns_av_R_equivalents 0.0255
_diffrn_reflns_av_unetI/netI 0.0237
_diffrn_reflns_limit_h_max 11
_diffrn_reflns_limit_h_min -12
_diffrn_reflns_limit_k_max 14
_diffrn_reflns_limit_k_min -14
_diffrn_reflns_limit_l_max 15
_diffrn_reflns_limit_l_min -15
_diffrn_reflns_number 19222
_diffrn_reflns_theta_full 26.00
_diffrn_reflns_theta_max 26.00
_diffrn_reflns_theta_min 1.75
_diffrn_standards_decay_% none
_diffrn_standards_interval_count none
_diffrn_standards_interval_time none
_diffrn_standards_number none
_exptl_absorpt_coefficient_mu 2.637
_exptl_absorpt_correction_T_max 0.691
_exptl_absorpt_correction_T_min 0.609
_exptl_absorpt_correction_type multi-scan
_exptl_absorpt_process_details SADABS
_exptl_crystal_colour orange
_exptl_crystal_density_diffrn 1.911
_exptl_crystal_density_meas ?
_exptl_crystal_density_method 'not measured'
_exptl_crystal_description block
_exptl_crystal_F_000 742.0
_exptl_crystal_size_max 0.23
_exptl_crystal_size_mid 0.16
_exptl_crystal_size_min 0.14
_refine_diff_density_max 1.497
_refine_diff_density_min -1.733
_refine_diff_density_rms 0.082
_refine_ls_extinction_coef 0.0013(3)
_refine_ls_extinction_expression Fc^*^=kFc[1+0.001xFc^2^\l^3^/sin(2\q)]^-1/4^
_refine_ls_extinction_method SHELXL
_refine_ls_goodness_of_fit_ref 1.039
_refine_ls_hydrogen_treatment mixed
_refine_ls_matrix_type full
_refine_ls_number_parameters 406
_refine_ls_number_reflns 5122
_refine_ls_number_restraints 30
_refine_ls_restrained_S_all 1.101
_refine_ls_R_factor_all 0.0367
_refine_ls_R_factor_gt 0.0322
_refine_ls_shift/su_max 0.001
_refine_ls_shift/su_mean 0.000
_refine_ls_structure_factor_coef Fsqd
_refine_ls_weighting_details 'calc w=1/[\s^2^(Fo^2^)+(0.0290P)^2^+2.8098P] where P=(Fo^2^+2Fc^2^)/3'
_refine_ls_weighting_scheme calc
_refine_ls_wR_factor_gt 0.0721
_refine_ls_wR_factor_ref 0.0748
_reflns_number_gt 4607
_reflns_number_total 5122
_reflns_threshold_expression >2sigma(I)
_cod_data_source_file c4dt00278d2.cif
_cod_data_source_block 2
_cod_depositor_comments
;
The following automatic conversions were performed:

'_symmetry_cell_setting' value 'Triclinic' changed to 'triclinic'
according to
/usr/data/users/saulius/crontab/automatic-downloads/rss-feeds/RSC/lib/dictionaries/cif_core.dic
dictionary named 'cif_core.dic' version 2.4.2 from 2011-04-26.

Automatic conversion script
Id: cif_fix_values 2281 2013-09-26 08:29:07Z andrius 

 Adding full bibliography for 7030851--7030857.cif.

The following automatic conversions were performed:

'_exptl_crystal_density_meas' value 'not measured' was changed to '?'
- the value is perceived as not measured.

Automatic conversion script
Id: cif_fix_values 3008 2015-01-20 13:52:24Z robertas 
;
_cod_original_cell_volume 1301.27(4)
_cod_original_sg_symbol_H-M P-1
_cod_database_code 7030855

loop_
_symmetry_equiv_pos_as_xyz
'x, y, z'
'-x, -y, -z'

loop_
_atom_site_label
_atom_site_type_symbol
_atom_site_fract_x
_atom_site_fract_y
_atom_site_fract_z
_atom_site_U_iso_or_equiv
_atom_site_adp_type
_atom_site_occupancy
_atom_site_symmetry_multiplicity
_atom_site_calc_flag
_atom_site_refinement_flags
_atom_site_disorder_assembly
_atom_site_disorder_group
Gd1 Gd 0.53877(2) 0.79753(2) 0.865487(18) 0.04415(10) Uani 1 1 d U . 2
O1 O 0.6346(3) 0.6410(3) 0.7400(2) 0.0389(6) Uani 1 1 d . A 2
O2 O 0.7420(3) 0.7185(3) 0.9190(2) 0.0448(7) Uani 1 1 d . A 2
O3 O 0.9488(4) 0.6491(4) 0.9827(3) 0.0596(9) Uani 1 1 d . A 2
H1 H 0.8865 0.6851 0.9890 0.089 Uiso 1 1 calc R A 2
O4 O 0.4902(4) 0.9736(4) 0.8417(3) 0.0641(10) Uani 1 1 d . B 2
O5 O 0.3875(3) 1.1146(3) 0.9350(2) 0.0433(7) Uani 1 1 d . . 2
O6 O 0.2051(4) 1.1799(3) 0.8237(3) 0.0510(8) Uani 1 1 d . B 2
H2 H 0.2550 1.1831 0.8808 0.077 Uiso 1 1 calc R B 2
O10 O 0.4310(3) 0.6128(3) 0.9049(3) 0.0533(8) Uani 1 1 d . C 2
H16 H 0.4235 0.6219 0.9740 0.064 Uiso 1 1 d R C 2
H17 H 0.4540 0.5458 0.8746 0.064 Uiso 1 1 d R C 2
O7 O 0.3656(3) 0.6920(3) 0.6957(2) 0.0462(7) Uani 1 1 d . D 2
H5 H 0.3705 0.7240 0.6482 0.055 Uiso 1 1 d R D 2
H7 H 0.3488 0.6133 0.6612 0.055 Uiso 1 1 d R D 2
O11 O 0.3205(3) 0.8178(4) 0.9414(3) 0.0618(9) Uani 1 1 d . E 2
H18 H 0.2585 0.8217 0.8924 0.074 Uiso 1 1 d R E 2
H19 H 0.2883 0.7550 0.9607 0.074 Uiso 1 1 d R E 2
O9 O 0.7712(5) 0.9476(4) 0.8893(6) 0.141(2) Uani 1 1 d U F 2
H13 H 0.8320 0.9143 0.8568 0.169 Uiso 1 1 d R F 2
H15 H 0.7802 1.0164 0.8788 0.169 Uiso 1 1 d R F 2
N1 N 0.9151(3) 0.3671(3) 0.5254(3) 0.0391(8) Uani 1 1 d . A 2
N2 N 1.0076(4) 0.3112(3) 0.4978(3) 0.0392(8) Uani 1 1 d . A 2
N3 N 0.8821(3) 0.2386(3) 0.3000(3) 0.0402(8) Uani 1 1 d . A 2
H9 H 0.8133 0.2722 0.3107 0.048 Uiso 1 1 calc R A 2
N4 N 0.9074(4) 0.1682(3) 0.2007(3) 0.0427(8) Uani 1 1 d . A 2
N5 N 1.0223(4) 0.1349(3) 0.2201(3) 0.0433(8) Uani 1 1 d . A 2
N6 N 1.0739(4) 0.1829(3) 0.3325(3) 0.0415(8) Uani 1 1 d . A 2
N7 N 0.3146(4) 0.8738(3) 0.4193(3) 0.0446(8) Uani 1 1 d . B 2
N8 N 0.4004(4) 0.8119(3) 0.4248(3) 0.0433(8) Uani 1 1 d . B 2
N9 N 0.3554(5) 0.7273(4) 0.2143(3) 0.0582(11) Uani 1 1 d . B 2
N10 N 0.4067(6) 0.6442(4) 0.1388(3) 0.0664(13) Uani 1 1 d . B 2
N11 N 0.4937(5) 0.6067(4) 0.1947(4) 0.0620(12) Uani 1 1 d . B 2
N12 N 0.5022(4) 0.6641(4) 0.3075(3) 0.0534(10) Uani 1 1 d . B 2
C1 C 0.8346(4) 0.5739(3) 0.7857(3) 0.0317(8) Uani 1 1 d . A 2
C2 C 0.9400(5) 0.5796(4) 0.8709(3) 0.0411(9) Uani 1 1 d . A 2
C3 C 1.0394(5) 0.5136(5) 0.8424(4) 0.0517(11) Uani 1 1 d . A 2
H3 H 1.1089 0.5177 0.8995 0.062 Uiso 1 1 calc R A 2
C4 C 1.0354(5) 0.4424(4) 0.7304(4) 0.0481(11) Uani 1 1 d . A 2
H4 H 1.1022 0.3984 0.7115 0.058 Uiso 1 1 calc R A 2
C5 C 0.9307(4) 0.4361(4) 0.6443(3) 0.0361(8) Uani 1 1 d . A 2
C6 C 0.8318(4) 0.5014(3) 0.6727(3) 0.0336(8) Uani 1 1 d . A 2
H6 H 0.7623 0.4968 0.6152 0.040 Uiso 1 1 calc R A 2
C7 C 0.7308(4) 0.6470(4) 0.8153(3) 0.0337(8) Uani 1 1 d . A 2
C8 C 0.9852(4) 0.2460(4) 0.3787(3) 0.0337(8) Uani 1 1 d . A 2
C9 C 0.3356(4) 1.0360(3) 0.7333(3) 0.0323(8) Uani 1 1 d . B 2
C10 C 0.2383(4) 1.1054(4) 0.7295(4) 0.0376(9) Uani 1 1 d . B 2
C11 C 0.1725(5) 1.0971(4) 0.6241(4) 0.0458(10) Uani 1 1 d . B 2
H11 H 0.1091 1.1435 0.6211 0.055 Uiso 1 1 calc R B 2
C12 C 0.2004(4) 1.0208(4) 0.5241(4) 0.0440(10) Uani 1 1 d . B 2
H12 H 0.1558 1.0161 0.4540 0.053 Uiso 1 1 calc R B 2
C13 C 0.2940(4) 0.9509(4) 0.5263(3) 0.0380(9) Uani 1 1 d . B 2
C14 C 0.3610(4) 0.9593(4) 0.6312(3) 0.0358(8) Uani 1 1 d . B 2
H14 H 0.4242 0.9125 0.6330 0.043 Uiso 1 1 calc R B 2
C15 C 0.4096(4) 1.0405(4) 0.8433(3) 0.0369(9) Uani 1 1 d . B 2
C16 C 0.4172(5) 0.7368(4) 0.3160(4) 0.0443(10) Uani 1 1 d . B 2
O13 O 0.6721(7) 0.5689(7) 0.4195(6) 0.068(2) Uani 0.50 1 d PD G 1
H22 H 0.6430 0.6167 0.4006 0.082 Uiso 0.50 1 d PRD G 1
H25 H 0.7426 0.5572 0.3951 0.082 Uiso 0.50 1 d PRD G 1
O14 O 0.5483(8) 0.4887(8) 0.4636(6) 0.089(3) Uani 0.50 1 d PD . 2
H23 H 0.5050 0.4877 0.4096 0.107 Uiso 0.50 1 d PRD . 2
H24 H 0.5549 0.4221 0.4627 0.107 Uiso 0.50 1 d PRD . 2
O16 O 0.2032(8) 0.8354(5) 0.1341(6) 0.076(2) Uani 0.50 1 d PD H 1
H26 H 0.2542 0.8038 0.1598 0.091 Uiso 0.50 1 d PRD H 1
H27 H 0.1242 0.7861 0.1051 0.091 Uiso 0.50 1 d PRD H 1
O12 O 0.1340(8) 0.8477(5) 0.1841(6) 0.087(3) Uani 0.50 1 d PRU H 2
H20 H 0.2004 0.8174 0.1938 0.104 Uiso 0.50 1 d PR H 2
H21 H 0.0629 0.7936 0.1352 0.104 Uiso 0.50 1 d PR H 2
O8 O 0.6542(6) 0.8524(6) 0.6876(5) 0.0476(14) Uani 0.50 1 d PU I 1
H8 H 0.7301 0.8288 0.6730 0.057 Uiso 0.50 1 d PR I 1
H10 H 0.5891 0.8041 0.6261 0.057 Uiso 0.50 1 d PR I 1
O15 O 0.6361(10) 0.7460(11) 0.5564(8) 0.102(3) Uani 0.50 1 d P J 2
H28 H 0.6703 0.6917 0.5706 0.123 Uiso 0.50 1 d PR J 2
H29 H 0.5427 0.7327 0.5300 0.123 Uiso 0.50 1 d PR J 2

loop_
_atom_site_aniso_label
_atom_site_aniso_U_11
_atom_site_aniso_U_22
_atom_site_aniso_U_33
_atom_site_aniso_U_23
_atom_site_aniso_U_13
_atom_site_aniso_U_12
Gd1 0.04318(14) 0.04471(14) 0.03761(13) -0.00085(9) -0.00899(8) 0.02758(10)
O1 0.0386(15) 0.0479(16) 0.0324(14) 0.0108(12) 0.0050(12) 0.0220(13)
O2 0.0485(17) 0.0502(17) 0.0326(15) 0.0026(13) 0.0050(12) 0.0271(14)
O3 0.067(2) 0.075(2) 0.0355(16) 0.0044(15) -0.0021(15) 0.0427(19)
O4 0.091(3) 0.097(3) 0.0405(17) 0.0301(18) 0.0242(17) 0.077(2)
O5 0.0437(16) 0.0544(17) 0.0312(14) 0.0052(13) 0.0062(12) 0.0280(14)
O6 0.0566(19) 0.0595(19) 0.0454(17) 0.0118(15) 0.0110(15) 0.0410(16)
O10 0.058(2) 0.059(2) 0.0473(18) 0.0141(15) 0.0153(15) 0.0299(16)
O7 0.0411(16) 0.0583(18) 0.0330(15) 0.0031(13) -0.0005(12) 0.0249(14)
O11 0.0480(19) 0.081(2) 0.0503(19) 0.0071(17) 0.0009(15) 0.0348(18)
O9 0.120(3) 0.088(3) 0.296(7) 0.117(4) 0.157(4) 0.071(2)
N1 0.0352(17) 0.0374(18) 0.0436(19) 0.0086(15) 0.0097(15) 0.0164(14)
N2 0.0363(18) 0.0393(18) 0.0429(19) 0.0099(15) 0.0087(15) 0.0196(15)
N3 0.0288(16) 0.0453(19) 0.0442(19) 0.0078(15) 0.0101(14) 0.0178(14)
N4 0.0321(17) 0.047(2) 0.044(2) 0.0097(16) 0.0077(15) 0.0131(15)
N5 0.0383(19) 0.046(2) 0.045(2) 0.0112(16) 0.0134(16) 0.0184(16)
N6 0.0356(18) 0.048(2) 0.046(2) 0.0139(16) 0.0117(15) 0.0238(15)
N7 0.048(2) 0.045(2) 0.0342(18) 0.0107(16) 0.0058(15) 0.0085(17)
N8 0.050(2) 0.0392(19) 0.0338(18) 0.0080(15) 0.0119(16) 0.0073(16)
N9 0.093(3) 0.043(2) 0.034(2) 0.0103(16) 0.014(2) 0.017(2)
N10 0.108(4) 0.051(2) 0.035(2) 0.0106(18) 0.026(2) 0.016(2)
N11 0.082(3) 0.048(2) 0.047(2) 0.0074(19) 0.028(2) 0.011(2)
N12 0.059(2) 0.050(2) 0.042(2) 0.0061(17) 0.0183(18) 0.0115(19)
C1 0.0308(19) 0.0288(18) 0.0345(19) 0.0087(15) 0.0063(15) 0.0110(15)
C2 0.045(2) 0.042(2) 0.034(2) 0.0083(17) 0.0038(17) 0.0175(18)
C3 0.051(3) 0.059(3) 0.047(3) 0.014(2) -0.003(2) 0.030(2)
C4 0.047(2) 0.049(3) 0.050(3) 0.010(2) 0.005(2) 0.030(2)
C5 0.035(2) 0.034(2) 0.037(2) 0.0086(16) 0.0073(16) 0.0126(16)
C6 0.0306(19) 0.0331(19) 0.035(2) 0.0090(16) 0.0045(15) 0.0107(15)
C7 0.0337(19) 0.0336(19) 0.035(2) 0.0101(16) 0.0099(16) 0.0138(16)
C8 0.0278(18) 0.0333(19) 0.040(2) 0.0113(16) 0.0085(16) 0.0122(15)
C9 0.0316(19) 0.0315(19) 0.035(2) 0.0109(16) 0.0062(15) 0.0136(15)
C10 0.033(2) 0.036(2) 0.046(2) 0.0140(17) 0.0067(17) 0.0147(16)
C11 0.038(2) 0.053(3) 0.052(3) 0.022(2) 0.0021(19) 0.023(2)
C12 0.037(2) 0.055(3) 0.039(2) 0.020(2) -0.0043(17) 0.0116(19)
C13 0.038(2) 0.039(2) 0.032(2) 0.0106(17) 0.0057(16) 0.0044(17)
C14 0.040(2) 0.036(2) 0.036(2) 0.0132(16) 0.0091(17) 0.0180(17)
C15 0.038(2) 0.045(2) 0.036(2) 0.0147(17) 0.0127(17) 0.0233(18)
C16 0.055(3) 0.036(2) 0.035(2) 0.0093(17) 0.0134(19) 0.0056(19)
O13 0.049(4) 0.064(4) 0.073(5) 0.002(4) -0.009(3) 0.023(3)
O14 0.085(6) 0.120(7) 0.048(4) -0.004(5) -0.006(4) 0.059(5)
O16 0.072(5) 0.061(5) 0.088(6) 0.025(4) -0.019(5) 0.020(4)
O12 0.079(5) 0.096(6) 0.092(6) 0.038(5) -0.006(5) 0.038(5)
O8 0.042(3) 0.063(4) 0.051(3) 0.023(3) 0.019(3) 0.034(3)
O15 0.083(6) 0.144(9) 0.100(7) 0.064(7) 0.009(5) 0.042(6)

loop_
_atom_type_symbol
_atom_type_description
_atom_type_scat_dispersion_real
_atom_type_scat_dispersion_imag
_atom_type_scat_source
C C 0.0033 0.0016 'International Tables Vol C Tables 4.2.6.8 and 6.1.1.4'
H H 0.0000 0.0000 'International Tables Vol C Tables 4.2.6.8 and 6.1.1.4'
N N 0.0061 0.0033 'International Tables Vol C Tables 4.2.6.8 and 6.1.1.4'
O O 0.0106 0.0060 'International Tables Vol C Tables 4.2.6.8 and 6.1.1.4'
Gd Gd -0.1653 3.9035 'International Tables Vol C Tables 4.2.6.8 and 6.1.1.4'

loop_
_geom_angle_atom_site_label_1
_geom_angle_atom_site_label_2
_geom_angle_atom_site_label_3
_geom_angle
_geom_angle_site_symmetry_1
_geom_angle_site_symmetry_3
O5 Gd1 O4 97.45(11) 2_677 .
O5 Gd1 O7 153.85(10) 2_677 .
O4 Gd1 O7 81.42(12) . .
O5 Gd1 O10 82.60(11) 2_677 .
O4 Gd1 O10 142.27(12) . .
O7 Gd1 O10 82.68(11) . .
O5 Gd1 O9 77.16(18) 2_677 .
O4 Gd1 O9 74.03(15) . .
O7 Gd1 O9 126.60(19) . .
O10 Gd1 O9 140.95(16) . .
O5 Gd1 O11 75.28(10) 2_677 .
O4 Gd1 O11 72.51(13) . .
O7 Gd1 O11 79.54(10) . .
O10 Gd1 O11 71.06(12) . .
O9 Gd1 O11 132.82(14) . .
O5 Gd1 O1 123.01(9) 2_677 .
O4 Gd1 O1 129.64(10) . .
O7 Gd1 O1 74.19(9) . .
O10 Gd1 O1 77.31(10) . .
O9 Gd1 O1 86.22(13) . .
O11 Gd1 O1 140.96(11) . .
O5 Gd1 O2 71.11(9) 2_677 .
O4 Gd1 O2 142.55(13) . .
O7 Gd1 O2 124.36(9) . .
O10 Gd1 O2 73.27(10) . .
O9 Gd1 O2 68.70(14) . .
O11 Gd1 O2 133.30(11) . .
O1 Gd1 O2 52.13(9) . .
O5 Gd1 C7 97.45(10) 2_677 .
O4 Gd1 C7 142.13(12) . .
O7 Gd1 C7 99.21(10) . .
O10 Gd1 C7 74.26(11) . .
O9 Gd1 C7 75.68(12) . .
O11 Gd1 C7 145.19(12) . .
O1 Gd1 C7 25.75(10) . .
O2 Gd1 C7 26.40(10) . .
C7 O1 Gd1 96.5(2) . .
C7 O2 Gd1 91.4(2) . .
C2 O3 H1 109.5 . .
C15 O4 Gd1 151.2(3) . .
C15 O5 Gd1 143.6(3) . 2_677
C10 O6 H2 109.5 . .
Gd1 O10 H16 117.7 . .
Gd1 O10 H17 120.2 . .
H16 O10 H17 108.4 . .
Gd1 O7 H5 116.6 . .
Gd1 O7 H7 119.4 . .
H5 O7 H7 107.9 . .
Gd1 O11 H18 111.4 . .
Gd1 O11 H19 107.5 . .
H18 O11 H19 111.4 . .
Gd1 O9 H13 113.6 . .
Gd1 O9 H15 122.6 . .
H13 O9 H15 108.1 . .
N2 N1 C5 115.2(3) . .
N1 N2 C8 111.6(3) . .
C8 N3 N4 105.3(3) . .
C8 N3 H9 127.3 . .
N4 N3 H9 127.3 . .
N5 N4 N3 109.0(3) . .
N4 N5 N6 109.4(3) . .
C8 N6 N5 104.6(3) . .
N8 N7 C13 115.1(4) . .
N7 N8 C16 112.7(4) . .
C16 N9 N10 104.1(4) . .
N11 N10 N9 109.4(4) . .
N10 N11 N12 109.5(4) . .
C16 N12 N11 104.7(4) . .
C6 C1 C2 118.7(3) . .
C6 C1 C7 120.6(3) . .
C2 C1 C7 120.7(3) . .
O3 C2 C3 118.1(4) . .
O3 C2 C1 121.5(4) . .
C3 C2 C1 120.4(4) . .
C4 C3 C2 120.2(4) . .
C4 C3 H3 119.9 . .
C2 C3 H3 119.9 . .
C3 C4 C5 119.9(4) . .
C3 C4 H4 120.0 . .
C5 C4 H4 120.0 . .
C6 C5 C4 119.8(4) . .
C6 C5 N1 114.4(4) . .
C4 C5 N1 125.7(4) . .
C5 C6 C1 120.9(4) . .
C5 C6 H6 119.6 . .
C1 C6 H6 119.6 . .
O1 C7 O2 119.9(3) . .
O1 C7 C1 121.2(3) . .
O2 C7 C1 118.9(3) . .
O1 C7 Gd1 57.77(18) . .
O2 C7 Gd1 62.2(2) . .
C1 C7 Gd1 176.6(3) . .
N3 C8 N6 111.6(3) . .
N3 C8 N2 127.7(3) . .
N6 C8 N2 120.7(4) . .
C14 C9 C10 119.0(4) . .
C14 C9 C15 118.8(3) . .
C10 C9 C15 122.2(3) . .
O6 C10 C11 117.5(4) . .
O6 C10 C9 123.0(4) . .
C11 C10 C9 119.5(4) . .
C12 C11 C10 120.3(4) . .
C12 C11 H11 119.8 . .
C10 C11 H11 119.8 . .
C11 C12 C13 120.9(4) . .
C11 C12 H12 119.5 . .
C13 C12 H12 119.5 . .
C12 C13 C14 119.2(4) . .
C12 C13 N7 116.9(4) . .
C14 C13 N7 123.9(4) . .
C9 C14 C13 121.1(4) . .
C9 C14 H14 119.4 . .
C13 C14 H14 119.4 . .
O4 C15 O5 123.2(4) . .
O4 C15 C9 119.6(3) . .
O5 C15 C9 117.2(3) . .
N12 C16 N9 112.4(4) . .
N12 C16 N8 120.0(4) . .
N9 C16 N8 127.7(4) . .
H22 O13 H25 114.2 . .
O14 O14 H23 98.5 2_666 .
O14 O14 H24 102.5 2_666 .
H23 O14 H24 116.0 . .
H26 O16 H27 111.1 . .
H26 O16 H20 51.7 . .
H27 O16 H20 90.9 . .
H26 O16 H21 116.2 . .
H27 O16 H21 29.0 . .
H20 O16 H21 75.7 . .
H26 O12 H27 64.2 . .
H26 O12 H20 22.7 . .
H27 O12 H20 79.6 . .
H26 O12 H21 106.0 . .
H27 O12 H21 46.6 . .
H20 O12 H21 112.0 . .
H8 O8 H10 103.6 . .
H10 O15 H28 117.1 . .
H10 O15 H29 70.9 . .
H28 O15 H29 124.7 . .

loop_
_geom_bond_atom_site_label_1
_geom_bond_atom_site_label_2
_geom_bond_distance
_geom_bond_site_symmetry_2
Gd1 O5 2.343(3) 2_677
Gd1 O4 2.351(3) .
Gd1 O7 2.360(3) .
Gd1 O10 2.399(3) .
Gd1 O9 2.428(5) .
Gd1 O11 2.436(3) .
Gd1 O1 2.437(3) .
Gd1 O2 2.533(3) .
Gd1 C7 2.862(4) .
O1 C7 1.251(5) .
O2 C7 1.273(4) .
O3 C2 1.354(5) .
O3 H1 0.8200 .
O4 C15 1.245(5) .
O5 C15 1.265(5) .
O5 Gd1 2.343(3) 2_677
O6 C10 1.337(5) .
O6 H2 0.8200 .
O10 H16 0.8500 .
O10 H17 0.8500 .
O7 H5 0.8044 .
O7 H7 0.8500 .
O11 H18 0.8500 .
O11 H19 0.8500 .
O9 H13 0.8500 .
O9 H15 0.8499 .
N1 N2 1.252(4) .
N1 C5 1.418(5) .
N2 C8 1.405(5) .
N3 C8 1.321(5) .
N3 N4 1.330(5) .
N3 H9 0.8600 .
N4 N5 1.312(5) .
N5 N6 1.335(5) .
N6 C8 1.327(5) .
N7 N8 1.255(5) .
N7 C13 1.412(5) .
N8 C16 1.408(5) .
N9 C16 1.327(6) .
N9 N10 1.347(6) .
N10 N11 1.310(7) .
N11 N12 1.336(5) .
N12 C16 1.324(6) .
C1 C6 1.387(5) .
C1 C2 1.398(6) .
C1 C7 1.483(5) .
C2 C3 1.389(6) .
C3 C4 1.369(6) .
C3 H3 0.9300 .
C4 C5 1.399(6) .
C4 H4 0.9300 .
C5 C6 1.379(5) .
C6 H6 0.9300 .
C9 C14 1.384(5) .
C9 C10 1.410(5) .
C9 C15 1.489(5) .
C10 C11 1.389(6) .
C11 C12 1.374(6) .
C11 H11 0.9300 .
C12 C13 1.382(6) .
C12 H12 0.9300 .
C13 C14 1.387(6) .
C14 H14 0.9300 .
O13 H22 0.7850 .
O13 H25 0.8002 .
O14 O14 1.378(15) 2_666
O14 H23 0.7666 .
O14 H24 0.8011 .
O16 H26 0.8006 .
O16 H27 0.8093 .
O16 H20 0.8463 .
O16 H21 1.3370 .
O12 H26 1.4132 .
O12 H27 0.9971 .
O12 H20 0.8351 .
O12 H21 0.8464 .
O8 H8 0.8670 .
O8 H10 0.8792 .
O15 H10 1.1270 .
O15 H28 0.8536 .
O15 H29 0.9017 .
